data_4509244
loop_
_publ_author_name
'Siegler, Maxime A.'
'Lutz, Martin'

_publ_section_title
;
 Ni(salen): a System That Forms Many Solvates with Interacting Ni Atoms
;
_journal_issue 2
_journal_name_full 'Crystal Growth &amp; Design'
_journal_page_first 1194
_journal_paper_doi 10.1021/cg801109n
_journal_volume 9
_journal_year 2009
_chemical_formula_moiety 'C16 H14 N2 Ni O2, C2 H4 O2'
_chemical_formula_sum 'C18 H18 N2 Ni O4'
_chemical_formula_weight 385.05
_chemical_name_systematic
; 
 ? 
;
_space_group_IT_number 2
_symmetry_cell_setting triclinic
_symmetry_space_group_name_Hall '-P 1'
_symmetry_space_group_name_H-M 'P -1'
_atom_sites_solution_hydrogens difmap
_atom_sites_solution_primary direct
_atom_sites_solution_secondary difmap
_audit_creation_method SHELXL-97
_cell_angle_alpha 93.812(2)
_cell_angle_beta 102.231(2)
_cell_angle_gamma 100.008(3)
_cell_formula_units_Z 2
_cell_length_a 11.4941(5)
_cell_length_b 7.3622(3)
_cell_length_c 10.0150(6)
_cell_measurement_reflns_used 7172
_cell_measurement_temperature 110(2)
_cell_measurement_theta_max 27.49
_cell_measurement_theta_min 1.85
_cell_volume 810.94(7)
_computing_cell_refinement 'PEAKREF (Schreurs, 2005)'
_computing_data_collection 'COLLECT (Nonius, 1999)'
_computing_data_reduction 'EVALCCD (Duisenberg et al., 2003)'
_computing_molecular_graphics 'PLATON (Spek, 2003)'
_computing_publication_material 'PLATON (Spek, 2003)'
_computing_structure_refinement 'SHELXL-97 (Sheldrick, 2008)'
_computing_structure_solution 'SHELXS-97 (Sheldrick, 1990)'
_diffrn_ambient_temperature 110(2)
_diffrn_measured_fraction_theta_full 0.999
_diffrn_measured_fraction_theta_max 0.999
_diffrn_measurement_device_type 'Nonius KappaCCD diffractometer'
_diffrn_measurement_method '\f and \w scans'
_diffrn_radiation_monochromator graphite
_diffrn_radiation_source 'rotating anode'
_diffrn_radiation_type MoK\a
_diffrn_radiation_wavelength 0.71073
_diffrn_reflns_av_R_equivalents 0.0523
_diffrn_reflns_av_sigmaI/netI 0.0472
_diffrn_reflns_limit_h_max 11
_diffrn_reflns_limit_h_min -13
_diffrn_reflns_limit_k_max 8
_diffrn_reflns_limit_k_min -8
_diffrn_reflns_limit_l_max 12
_diffrn_reflns_limit_l_min -12
_diffrn_reflns_number 11714
_diffrn_reflns_theta_full 25.50
_diffrn_reflns_theta_max 25.50
_diffrn_reflns_theta_min 1.85
_exptl_absorpt_coefficient_mu 1.223
_exptl_absorpt_correction_T_max 0.9545
_exptl_absorpt_correction_T_min 0.3162
_exptl_absorpt_correction_type analytical
_exptl_absorpt_process_details '(SADABS; Sheldrick, 2006)'
_exptl_crystal_colour red
_exptl_crystal_density_diffrn 1.577
_exptl_crystal_density_method 'not measured'
_exptl_crystal_description needle
_exptl_crystal_F_000 400
_exptl_crystal_size_max 0.42
_exptl_crystal_size_mid 0.04
_exptl_crystal_size_min 0.04
_refine_diff_density_max 0.643
_refine_diff_density_min -0.913
_refine_diff_density_rms 0.089
_refine_ls_extinction_method none
_refine_ls_goodness_of_fit_ref 1.058
_refine_ls_hydrogen_treatment mixed
_refine_ls_matrix_type full
_refine_ls_number_parameters 230
_refine_ls_number_reflns 3011
_refine_ls_number_restraints 0
_refine_ls_restrained_S_all 1.058
_refine_ls_R_factor_all 0.0571
_refine_ls_R_factor_gt 0.0413
_refine_ls_shift/su_max 0.000
_refine_ls_shift/su_mean 0.000
_refine_ls_structure_factor_coef Fsqd
_refine_ls_weighting_details 'calc w=1/[\s^2^(Fo^2^)+(0.0573P)^2^+0.4008P] where P=(Fo^2^+2Fc^2^)/3'
_refine_ls_weighting_scheme calc
_refine_ls_wR_factor_gt 0.0978
_refine_ls_wR_factor_ref 0.1043
_reflns_number_gt 2460
_reflns_number_total 3011
_reflns_threshold_expression I>2\s(I)
_cod_data_source_file cg801109nsup1.cif
_cod_data_source_block 4
_cod_database_code 4509244

loop_
_symmetry_equiv_pos_as_xyz
'x, y, z'
'-x, -y, -z'

loop_
_atom_site_label
_atom_site_type_symbol
_atom_site_fract_x
_atom_site_fract_y
_atom_site_fract_z
_atom_site_U_iso_or_equiv
_atom_site_adp_type
_atom_site_occupancy
_atom_site_symmetry_multiplicity
_atom_site_calc_flag
_atom_site_refinement_flags
Ni1 Ni 0.42814(3) 0.27827(5) 0.45170(4) 0.01770(15) Uani 1 1 d .
O1 O 0.27461(17) 0.2819(3) 0.47489(19) 0.0219(5) Uani 1 1 d .
O2 O 0.45666(17) 0.2258(3) 0.63375(19) 0.0215(5) Uani 1 1 d .
N1 N 0.3964(2) 0.3328(3) 0.2724(2) 0.0184(5) Uani 1 1 d .
N2 N 0.5824(2) 0.2669(3) 0.4316(2) 0.0200(5) Uani 1 1 d .
C1 C 0.1826(3) 0.3188(4) 0.3860(3) 0.0205(6) Uani 1 1 d .
C2 C 0.1879(3) 0.3640(4) 0.2518(3) 0.0193(6) Uani 1 1 d .
C3 C 0.0841(3) 0.4057(4) 0.1650(3) 0.0235(7) Uani 1 1 d .
H3 H 0.0882 0.4358 0.0751 0.028 Uiso 1 1 calc R
C4 C -0.0220(3) 0.4039(4) 0.2067(3) 0.0267(7) Uani 1 1 d .
H4 H -0.0908 0.4326 0.1469 0.032 Uiso 1 1 calc R
C5 C -0.0269(3) 0.3593(5) 0.3384(3) 0.0291(7) Uani 1 1 d .
H5 H -0.0999 0.3584 0.3687 0.035 Uiso 1 1 calc R
C6 C 0.0719(3) 0.3166(5) 0.4257(3) 0.0287(7) Uani 1 1 d .
H6 H 0.0654 0.2849 0.5145 0.034 Uiso 1 1 calc R
C7 C 0.2957(3) 0.3665(4) 0.2020(3) 0.0208(6) Uani 1 1 d .
H7 H 0.2934 0.3951 0.1104 0.025 Uiso 1 1 calc R
C8 C 0.5599(3) 0.1950(4) 0.7095(3) 0.0208(6) Uani 1 1 d .
C9 C 0.6617(3) 0.1761(4) 0.6552(3) 0.0206(6) Uani 1 1 d .
C10 C 0.7655(3) 0.1367(4) 0.7420(3) 0.0259(7) Uani 1 1 d .
H10 H 0.8324 0.1187 0.7044 0.031 Uiso 1 1 calc R
C11 C 0.7729(3) 0.1235(4) 0.8787(3) 0.0301(7) Uani 1 1 d .
H11 H 0.8440 0.0973 0.9357 0.036 Uiso 1 1 calc R
C12 C 0.6745(3) 0.1489(4) 0.9330(3) 0.0287(7) Uani 1 1 d .
H12 H 0.6793 0.1419 1.0283 0.034 Uiso 1 1 calc R
C13 C 0.5700(3) 0.1844(4) 0.8511(3) 0.0268(7) Uani 1 1 d .
H13 H 0.5042 0.2018 0.8908 0.032 Uiso 1 1 calc R
C14 C 0.6667(3) 0.2138(4) 0.5181(3) 0.0231(7) Uani 1 1 d .
H14 H 0.7380 0.1985 0.4884 0.028 Uiso 1 1 calc R
C15 C 0.6114(3) 0.3368(5) 0.3055(3) 0.0353(8) Uani 1 1 d .
H15A H 0.6640 0.2618 0.2699 0.042 Uiso 1 1 calc R
H15B H 0.6553 0.4673 0.3259 0.042 Uiso 1 1 calc R
C16 C 0.4962(3) 0.3245(5) 0.2013(3) 0.0294(8) Uani 1 1 d .
H16A H 0.5038 0.4284 0.1439 0.035 Uiso 1 1 calc R
H16B H 0.4785 0.2067 0.1406 0.035 Uiso 1 1 calc R
O3 O 0.2839(2) 0.3379(3) 0.8607(2) 0.0332(6) Uani 1 1 d .
O4 O 0.2559(2) 0.0814(3) 0.7154(2) 0.0280(5) Uani 1 1 d .
H4O H 0.315(3) 0.129(5) 0.698(4) 0.042 Uiso 1 1 d .
C17 C 0.2225(3) 0.1923(4) 0.8041(3) 0.0250(7) Uani 1 1 d .
C18 C 0.0983(3) 0.1180(5) 0.8250(4) 0.0330(8) Uani 1 1 d .
H18A H 0.0956 0.1514 0.9205 0.050 Uiso 1 1 calc R
H18B H 0.0800 -0.0174 0.8048 0.050 Uiso 1 1 calc R
H18C H 0.0382 0.1715 0.7633 0.050 Uiso 1 1 calc R

loop_
_atom_site_aniso_label
_atom_site_aniso_U_11
_atom_site_aniso_U_22
_atom_site_aniso_U_33
_atom_site_aniso_U_23
_atom_site_aniso_U_13
_atom_site_aniso_U_12
Ni1 0.0192(2) 0.0177(2) 0.0178(2) 0.00786(15) 0.00533(15) 0.00423(15)
O1 0.0188(11) 0.0319(12) 0.0171(10) 0.0096(9) 0.0046(8) 0.0076(9)
O2 0.0197(11) 0.0270(12) 0.0193(10) 0.0089(9) 0.0048(8) 0.0061(9)
N1 0.0226(14) 0.0159(13) 0.0181(12) 0.0059(10) 0.0072(10) 0.0027(10)
N2 0.0214(13) 0.0208(13) 0.0215(13) 0.0086(11) 0.0091(10) 0.0064(11)
C1 0.0232(16) 0.0165(15) 0.0219(15) 0.0051(12) 0.0047(12) 0.0035(12)
C2 0.0233(16) 0.0133(14) 0.0210(15) 0.0040(12) 0.0039(12) 0.0035(12)
C3 0.0300(18) 0.0191(16) 0.0198(15) 0.0066(12) 0.0008(13) 0.0048(13)
C4 0.0277(17) 0.0215(16) 0.0296(17) 0.0071(13) -0.0006(13) 0.0086(14)
C5 0.0235(17) 0.0335(19) 0.0315(17) 0.0040(15) 0.0078(14) 0.0066(15)
C6 0.0263(18) 0.039(2) 0.0242(16) 0.0129(14) 0.0087(13) 0.0093(15)
C7 0.0288(17) 0.0162(15) 0.0166(14) 0.0070(12) 0.0029(12) 0.0029(13)
C8 0.0209(16) 0.0148(15) 0.0248(16) 0.0062(12) 0.0024(12) 0.0003(12)
C9 0.0247(17) 0.0117(14) 0.0217(15) 0.0037(12) -0.0003(12) -0.0001(12)
C10 0.0230(17) 0.0193(16) 0.0356(18) 0.0074(14) 0.0047(14) 0.0053(13)
C11 0.0281(18) 0.0262(18) 0.0332(18) 0.0102(14) -0.0039(14) 0.0086(14)
C12 0.0338(19) 0.0257(17) 0.0242(16) 0.0100(14) 0.0012(14) 0.0033(15)
C13 0.0325(18) 0.0255(17) 0.0250(16) 0.0090(14) 0.0082(13) 0.0079(14)
C14 0.0229(16) 0.0161(15) 0.0329(18) 0.0051(13) 0.0099(13) 0.0055(13)
C15 0.0321(19) 0.050(2) 0.0344(19) 0.0223(17) 0.0188(15) 0.0156(17)
C16 0.0250(17) 0.045(2) 0.0218(16) 0.0103(15) 0.0102(13) 0.0065(15)
O3 0.0385(14) 0.0282(13) 0.0336(13) 0.0052(10) 0.0159(10) -0.0018(11)
O4 0.0323(14) 0.0254(12) 0.0295(12) 0.0103(10) 0.0141(10) 0.0031(10)
C17 0.0274(17) 0.0282(18) 0.0245(16) 0.0196(14) 0.0088(13) 0.0094(15)
C18 0.0284(18) 0.0311(19) 0.045(2) 0.0178(16) 0.0140(15) 0.0086(15)

loop_
_atom_type_symbol
_atom_type_description
_atom_type_scat_dispersion_real
_atom_type_scat_dispersion_imag
_atom_type_scat_source
C C 0.0033 0.0016 'International Tables Vol C Tables 4.2.6.8 and 6.1.1.4'
H H 0.0000 0.0000 'International Tables Vol C Tables 4.2.6.8 and 6.1.1.4'
N N 0.0061 0.0033 'International Tables Vol C Tables 4.2.6.8 and 6.1.1.4'
Ni Ni 0.3393 1.1124 'International Tables Vol C Tables 4.2.6.8 and 6.1.1.4'
O O 0.0106 0.0060 'International Tables Vol C Tables 4.2.6.8 and 6.1.1.4'

loop_
_geom_angle_atom_site_label_1
_geom_angle_atom_site_label_2
_geom_angle_atom_site_label_3
_geom_angle
O1 Ni1 N1 94.99(9)
O1 Ni1 N2 177.91(10)
N1 Ni1 N2 86.53(10)
O1 Ni1 O2 83.55(8)
N1 Ni1 O2 178.44(9)
N2 Ni1 O2 94.94(10)
C1 O1 Ni1 127.79(18)
C8 O2 Ni1 126.92(18)
C7 N1 C16 117.9(2)
C7 N1 Ni1 127.2(2)
C16 N1 Ni1 114.84(19)
C14 N2 C15 118.3(2)
C14 N2 Ni1 126.9(2)
C15 N2 Ni1 114.72(19)
O1 C1 C6 118.7(3)
O1 C1 C2 123.9(3)
C6 C1 C2 117.4(3)
C3 C2 C1 119.4(3)
C3 C2 C7 119.3(3)
C1 C2 C7 121.3(3)
C4 C3 C2 121.9(3)
C4 C3 H3 119.0
C2 C3 H3 119.0
C3 C4 C5 118.5(3)
C3 C4 H4 120.7
C5 C4 H4 120.7
C6 C5 C4 121.3(3)
C6 C5 H5 119.3
C4 C5 H5 119.3
C5 C6 C1 121.4(3)
C5 C6 H6 119.3
C1 C6 H6 119.3
N1 C7 C2 124.8(3)
N1 C7 H7 117.6
C2 C7 H7 117.6
O2 C8 C13 118.8(3)
O2 C8 C9 123.2(3)
C13 C8 C9 118.0(3)
C10 C9 C8 119.2(3)
C10 C9 C14 118.7(3)
C8 C9 C14 121.8(3)
C11 C10 C9 121.9(3)
C11 C10 H10 119.0
C9 C10 H10 119.0
C10 C11 C12 118.8(3)
C10 C11 H11 120.6
C12 C11 H11 120.6
C13 C12 C11 121.2(3)
C13 C12 H12 119.4
C11 C12 H12 119.4
C12 C13 C8 120.8(3)
C12 C13 H13 119.6
C8 C13 H13 119.6
N2 C14 C9 125.3(3)
N2 C14 H14 117.4
C9 C14 H14 117.4
N2 C15 C16 108.6(2)
N2 C15 H15A 110.0
C16 C15 H15A 110.0
N2 C15 H15B 110.0
C16 C15 H15B 110.0
H15A C15 H15B 108.3
N1 C16 C15 109.1(2)
N1 C16 H16A 109.9
C15 C16 H16A 109.9
N1 C16 H16B 109.9
C15 C16 H16B 109.9
H16A C16 H16B 108.3
C17 O4 H4O 110(3)
O3 C17 O4 124.2(3)
O3 C17 C18 123.4(3)
O4 C17 C18 112.4(3)
C17 C18 H18A 109.5
C17 C18 H18B 109.5
H18A C18 H18B 109.5
C17 C18 H18C 109.5
H18A C18 H18C 109.5
H18B C18 H18C 109.5

loop_
_geom_bond_atom_site_label_1
_geom_bond_atom_site_label_2
_geom_bond_distance
Ni1 O1 1.8326(19)
Ni1 N1 1.841(2)
Ni1 N2 1.842(2)
Ni1 O2 1.8614(19)
O1 C1 1.310(3)
O2 C8 1.331(3)
N1 C7 1.294(4)
N1 C16 1.481(4)
N2 C14 1.290(4)
N2 C15 1.475(4)
C1 C6 1.409(4)
C1 C2 1.417(4)
C2 C3 1.413(4)
C2 C7 1.429(4)
C3 C4 1.369(4)
C3 H3 0.9500
C4 C5 1.390(4)
C4 H4 0.9500
C5 C6 1.376(4)
C5 H5 0.9500
C6 H6 0.9500
C7 H7 0.9500
C8 C13 1.407(4)
C8 C9 1.414(4)
C9 C10 1.407(4)
C9 C14 1.430(4)
C10 C11 1.364(4)
C10 H10 0.9500
C11 C12 1.389(5)
C11 H11 0.9500
C12 C13 1.379(4)
C12 H12 0.9500
C13 H13 0.9500
C14 H14 0.9500
C15 C16 1.487(4)
C15 H15A 0.9900
C15 H15B 0.9900
C16 H16A 0.9900
C16 H16B 0.9900
O3 C17 1.207(4)
O4 C17 1.326(4)
O4 H4O 0.77(4)
C17 C18 1.500(4)
C18 H18A 0.9800
C18 H18B 0.9800
C18 H18C 0.9800

loop_
_geom_hbond_atom_site_label_D
_geom_hbond_atom_site_label_H
_geom_hbond_atom_site_label_A
_geom_hbond_distance_DH
_geom_hbond_distance_HA
_geom_hbond_distance_DA
_geom_hbond_angle_DHA
O4 H4O O2 0.77(4) 1.92(4) 2.681(3) 173(4)

loop_
_geom_torsion_atom_site_label_1
_geom_torsion_atom_site_label_2
_geom_torsion_atom_site_label_3
_geom_torsion_atom_site_label_4
_geom_torsion
N1 Ni1 O1 C1 -1.8(3)
O2 Ni1 O1 C1 177.7(2)
O1 Ni1 O2 C8 178.9(2)
N2 Ni1 O2 C8 0.3(2)
O1 Ni1 N1 C7 2.4(3)
N2 Ni1 N1 C7 -179.0(3)
O1 Ni1 N1 C16 -173.5(2)
N2 Ni1 N1 C16 5.0(2)
N1 Ni1 N2 C14 -172.8(3)
O2 Ni1 N2 C14 7.7(3)
N1 Ni1 N2 C15 10.9(2)
O2 Ni1 N2 C15 -168.6(2)
Ni1 O1 C1 C6 -179.1(2)
Ni1 O1 C1 C2 -0.1(4)
O1 C1 C2 C3 -178.5(3)
C6 C1 C2 C3 0.5(4)
O1 C1 C2 C7 2.1(4)
C6 C1 C2 C7 -178.9(3)
C1 C2 C3 C4 0.0(4)
C7 C2 C3 C4 179.5(3)
C2 C3 C4 C5 -0.1(5)
C3 C4 C5 C6 -0.4(5)
C4 C5 C6 C1 0.9(5)
O1 C1 C6 C5 178.1(3)
C2 C1 C6 C5 -1.0(5)
C16 N1 C7 C2 174.6(3)
Ni1 N1 C7 C2 -1.2(4)
C3 C2 C7 N1 179.2(3)
C1 C2 C7 N1 -1.4(4)
Ni1 O2 C8 C13 170.8(2)
Ni1 O2 C8 C9 -7.8(4)
O2 C8 C9 C10 -177.6(3)
C13 C8 C9 C10 3.8(4)
O2 C8 C9 C14 8.6(4)
C13 C8 C9 C14 -170.0(3)
C8 C9 C10 C11 -2.7(5)
C14 C9 C10 C11 171.2(3)
C9 C10 C11 C12 0.3(5)
C10 C11 C12 C13 0.9(5)
C11 C12 C13 C8 0.3(5)
O2 C8 C13 C12 178.7(3)
C9 C8 C13 C12 -2.6(4)
C15 N2 C14 C9 167.5(3)
Ni1 N2 C14 C9 -8.7(4)
C10 C9 C14 N2 -173.9(3)
C8 C9 C14 N2 -0.1(5)
C14 N2 C15 C16 159.7(3)
Ni1 N2 C15 C16 -23.7(4)
C7 N1 C16 C15 164.5(3)
Ni1 N1 C16 C15 -19.2(3)
N2 C15 C16 N1 26.1(4)
